data_4087436
loop_
_publ_author_name
'Li, Ying'
'Zhang, Yahui'
'Yang, Dawei'
'Li, Yang'
'Sun, Puhua'
'Wang, Baomin'
'Qu, Jingping'

_publ_section_title
;
 Synthesis and Reactivity of Thioether-Dithiolate-Bridged Multi-iron
 Complexes
;
_journal_issue 9
_journal_name_full Organometallics
_journal_page_first 1661
_journal_paper_doi 10.1021/acs.organomet.5b00118
_journal_volume 34
_journal_year 2015
_chemical_formula_sum 'C29 H47 F6 Fe2 N P S3'
_chemical_formula_weight 762.53
_space_group_IT_number 2
_space_group_name_Hall '-P 1'
_space_group_name_H-M_alt 'P -1'
_symmetry_cell_setting triclinic
_symmetry_space_group_name_H-M 'P -1'
_atom_sites_solution_hydrogens geom
_atom_sites_solution_primary direct
_atom_sites_solution_secondary difmap
_audit_creation_method SHELXL-97
_cell_angle_alpha 90.7780(10)
_cell_angle_beta 98.4700(10)
_cell_angle_gamma 95.9920(10)
_cell_formula_units_Z 2
_cell_length_a 9.5318(6)
_cell_length_b 13.0924(8)
_cell_length_c 14.0974(9)
_cell_measurement_temperature 298(2)
_cell_volume 1729.83(19)
_computing_cell_refinement 'Bruker SMART'
_computing_data_collection 'Bruker SMART'
_computing_data_reduction 'Bruker SAINT'
_computing_molecular_graphics 'Bruker SHELXTL'
_computing_publication_material 'Bruker SHELXTL'
_computing_structure_refinement 'Bruker SHELXTL'
_computing_structure_solution 'Bruker SHELXTL'
_diffrn_ambient_temperature 298(2)
_diffrn_measured_fraction_theta_full 0.993
_diffrn_measured_fraction_theta_max 0.993
_diffrn_measurement_device_type 'CCD area detector'
_diffrn_measurement_method 'phi and omega scans'
_diffrn_radiation_monochromator graphite
_diffrn_radiation_source 'fine-focus sealed tube'
_diffrn_radiation_type MoK\a
_diffrn_radiation_wavelength 0.71073
_diffrn_reflns_av_R_equivalents 0.0229
_diffrn_reflns_av_sigmaI/netI 0.0431
_diffrn_reflns_limit_h_max 11
_diffrn_reflns_limit_h_min -9
_diffrn_reflns_limit_k_max 15
_diffrn_reflns_limit_k_min -15
_diffrn_reflns_limit_l_max 12
_diffrn_reflns_limit_l_min -16
_diffrn_reflns_number 9425
_diffrn_reflns_theta_full 25.00
_diffrn_reflns_theta_max 25.00
_diffrn_reflns_theta_min 2.11
_exptl_absorpt_coefficient_mu 1.119
_exptl_absorpt_correction_T_max 0.7456
_exptl_absorpt_correction_T_min 0.6406
_exptl_absorpt_correction_type empirical
_exptl_absorpt_process_details SADABS
_exptl_crystal_colour black
_exptl_crystal_density_diffrn 1.464
_exptl_crystal_density_method 'not measured'
_exptl_crystal_description block
_exptl_crystal_F_000 794
_exptl_crystal_size_max 0.23
_exptl_crystal_size_mid 0.22
_exptl_crystal_size_min 0.16
_refine_diff_density_max 1.042
_refine_diff_density_min -1.214
_refine_diff_density_rms 0.104
_refine_ls_extinction_method none
_refine_ls_goodness_of_fit_ref 1.000
_refine_ls_hydrogen_treatment 'riding mode'
_refine_ls_matrix_type full
_refine_ls_number_parameters 379
_refine_ls_number_reflns 6057
_refine_ls_number_restraints 631
_refine_ls_restrained_S_all 1.092
_refine_ls_R_factor_all 0.0806
_refine_ls_R_factor_gt 0.0667
_refine_ls_shift/su_max 0.019
_refine_ls_shift/su_mean 0.002
_refine_ls_structure_factor_coef Fsqd
_refine_ls_weighting_details 'calc w=1/[\s^2^(Fo^2^)+(0.2065P)^2^+0.0000P] where P=(Fo^2^+2Fc^2^)/3'
_refine_ls_weighting_scheme calc
_refine_ls_wR_factor_gt 0.2317
_refine_ls_wR_factor_ref 0.2535
_reflns_number_gt 4807
_reflns_number_total 6057
_reflns_threshold_expression >2sigma(I)
_cod_data_source_file om5b00118_si_010.cif
_cod_data_source_block 1
_cod_depositor_comments
;
The following automatic conversions were performed:

data item '_symmetry_cell_setting' value 'Triclinic' was changed to
'triclinic' in accordance with the
/home/saulius/struct/COD-crude-data/automatic-downloads/DataCite-retrospective/ACS/depositions/lib/dictionaries/cif_core.dic
dictionary named 'cif_core.dic' version 2.4.2 last updated on
2011-04-26.

Automatic conversion script
Id: cif_fix_values 6909 2019-04-08 15:41:33Z antanas 
;
_cod_original_sg_symbol_H-M 'P-1   '
_cod_database_code 4087436

loop_
_symmetry_equiv_pos_as_xyz
'x, y, z'
'-x, -y, -z'

loop_
_atom_site_label
_atom_site_type_symbol
_atom_site_fract_x
_atom_site_fract_y
_atom_site_fract_z
_atom_site_U_iso_or_equiv
_atom_site_adp_type
_atom_site_occupancy
_atom_site_symmetry_multiplicity
_atom_site_calc_flag
_atom_site_refinement_flags
Fe2 Fe 0.10067(8) 0.32266(5) 0.29408(5) 0.0336(3) Uani 1 1 d .
Fe1 Fe 0.22339(8) 0.11211(6) 0.27649(5) 0.0368(3) Uani 1 1 d .
S1 S 0.02462(15) 0.15673(10) 0.32554(10) 0.0406(4) Uani 1 1 d .
S2 S 0.27704(15) 0.26837(11) 0.22054(10) 0.0413(4) Uani 1 1 d .
S3 S 0.10223(18) 0.06586(12) 0.13397(11) 0.0517(4) Uani 1 1 d .
P1 P -0.3129(2) -0.25236(14) 0.19700(12) 0.0574(5) Uani 1 1 d .
F6 F -0.2892(6) -0.3395(5) 0.2708(4) 0.1083(19) Uani 1 1 d .
C14 C 0.0819(7) 0.4824(4) 0.3151(4) 0.0500(13) Uani 1 1 d U
N1 N -0.1339(6) 0.3459(4) 0.1345(4) 0.0581(14) Uani 1 1 d .
C25 C -0.0382(7) 0.3322(5) 0.1907(4) 0.0512(13) Uani 1 1 d U
C20 C -0.1562(8) 0.4200(6) 0.3762(5) 0.0648(14) Uani 1 1 d U
H20A H -0.1738 0.4731 0.4192 0.097 Uiso 1 1 calc R
H20B H -0.1933 0.3544 0.3969 0.097 Uiso 1 1 calc R
H20C H -0.2024 0.4314 0.3125 0.097 Uiso 1 1 calc R
F5 F -0.3358(6) -0.1669(4) 0.1197(4) 0.1000(17) Uani 1 1 d .
C15 C -0.0005(7) 0.4217(4) 0.3760(4) 0.0507(13) Uani 1 1 d U
F4 F -0.3814(11) -0.3351(5) 0.1184(5) 0.169(3) Uani 1 1 d .
C23 C 0.0956(8) 0.1815(6) 0.0607(5) 0.0675(18) Uani 1 1 d U
H23A H 0.0893 0.1622 -0.0066 0.081 Uiso 1 1 calc R
H23B H 0.0119 0.2149 0.0688 0.081 Uiso 1 1 calc R
C21 C -0.1211(7) 0.0995(5) 0.2332(6) 0.0609(17) Uani 1 1 d U
H21A H -0.1885 0.0570 0.2650 0.073 Uiso 1 1 calc R
H21B H -0.1707 0.1547 0.2036 0.073 Uiso 1 1 calc R
C1 C 0.3381(8) 0.0687(6) 0.4104(5) 0.0660(15) Uani 1 1 d U
C13 C 0.2264(7) 0.4637(4) 0.3403(4) 0.0508(13) Uani 1 1 d U
C4 C 0.2847(8) -0.0419(5) 0.2824(6) 0.0681(16) Uani 1 1 d U
C8 C 0.4730(8) 0.0296(7) 0.1768(6) 0.0775(17) Uani 1 1 d U
H8A H 0.5497 -0.0128 0.1886 0.116 Uiso 1 1 calc R
H8B H 0.5106 0.0981 0.1638 0.116 Uiso 1 1 calc R
H8C H 0.4064 0.0019 0.1225 0.116 Uiso 1 1 calc R
C11 C 0.0960(8) 0.3704(4) 0.4382(4) 0.0522(13) Uani 1 1 d U
C2 C 0.4351(7) 0.0981(6) 0.3434(6) 0.0637(15) Uani 1 1 d U
C7 C 0.5610(8) 0.1791(6) 0.3603(6) 0.0772(16) Uani 1 1 d U
H7A H 0.6422 0.1499 0.3933 0.116 Uiso 1 1 calc R
H7B H 0.5389 0.2348 0.3985 0.116 Uiso 1 1 calc R
H7C H 0.5824 0.2042 0.2998 0.116 Uiso 1 1 calc R
C19 C 0.0286(8) 0.5592(5) 0.2457(5) 0.0633(14) Uani 1 1 d U
H19A H 0.0354 0.6250 0.2780 0.095 Uiso 1 1 calc R
H19B H -0.0691 0.5381 0.2197 0.095 Uiso 1 1 calc R
H19C H 0.0853 0.5642 0.1947 0.095 Uiso 1 1 calc R
C12 C 0.2336(8) 0.3954(5) 0.4186(4) 0.0530(14) Uani 1 1 d U
F3 F -0.2452(11) -0.1681(6) 0.2722(4) 0.177(4) Uani 1 1 d .
C22 C -0.0795(8) 0.0364(7) 0.1561(6) 0.085(2) Uani 1 1 d U
H22A H -0.1432 0.0451 0.0971 0.102 Uiso 1 1 calc R
H22B H -0.0933 -0.0353 0.1724 0.102 Uiso 1 1 calc R
C26 C -0.2568(8) 0.3590(7) 0.0611(5) 0.0757(19) Uani 1 1 d U
C3 C 0.3996(7) 0.0321(5) 0.2623(5) 0.0607(15) Uani 1 1 d U
C18 C 0.3494(8) 0.5179(6) 0.2987(5) 0.0683(16) Uani 1 1 d U
H18A H 0.3834 0.5806 0.3348 0.102 Uiso 1 1 calc R
H18B H 0.3183 0.5333 0.2330 0.102 Uiso 1 1 calc R
H18C H 0.4249 0.4744 0.3017 0.102 Uiso 1 1 calc R
C5 C 0.2442(8) -0.0163(6) 0.3687(6) 0.0682(16) Uani 1 1 d U
F2 F -0.1669(8) -0.2618(8) 0.1609(6) 0.169(4) Uani 1 1 d .
C24 C 0.2246(9) 0.2523(6) 0.0906(4) 0.0639(18) Uani 1 1 d U
H24A H 0.2095 0.3190 0.0643 0.077 Uiso 1 1 calc R
H24B H 0.3028 0.2276 0.0633 0.077 Uiso 1 1 calc R
C17 C 0.3636(9) 0.3819(6) 0.4766(6) 0.0778(16) Uani 1 1 d U
H17A H 0.3854 0.4355 0.5253 0.117 Uiso 1 1 calc R
H17B H 0.4385 0.3846 0.4377 0.117 Uiso 1 1 calc R
H17C H 0.3555 0.3164 0.5063 0.117 Uiso 1 1 calc RD
C9 C 0.2268(9) -0.1343(6) 0.2200(7) 0.0827(17) Uani 1 1 d U
H9A H 0.2781 -0.1913 0.2408 0.124 Uiso 1 1 calc R
H9B H 0.2378 -0.1201 0.1547 0.124 Uiso 1 1 calc R
H9C H 0.1275 -0.1509 0.2244 0.124 Uiso 1 1 calc R
C16 C 0.0541(9) 0.3064(5) 0.5204(5) 0.0661(15) Uani 1 1 d U
H16A H 0.0627 0.3494 0.5771 0.099 Uiso 1 1 calc R
H16B H 0.1159 0.2531 0.5321 0.099 Uiso 1 1 calc R
H16C H -0.0428 0.2761 0.5042 0.099 Uiso 1 1 calc R
C28 C -0.3773(10) 0.3834(9) 0.1083(7) 0.098(2) Uani 1 1 d U
H28A H -0.4106 0.3247 0.1421 0.148 Uiso 1 1 calc R
H28B H -0.4532 0.4012 0.0608 0.148 Uiso 1 1 calc R
H28C H -0.3468 0.4404 0.1528 0.148 Uiso 1 1 calc R
C6 C 0.3476(10) 0.0917(6) 0.5119(6) 0.0846(17) Uani 1 1 d U
H6A H 0.4131 0.0502 0.5473 0.127 Uiso 1 1 calc R
H6B H 0.2551 0.0772 0.5310 0.127 Uiso 1 1 calc R
H6C H 0.3807 0.1630 0.5247 0.127 Uiso 1 1 calc RD
F1 F -0.4610(8) -0.2432(7) 0.2247(6) 0.160(3) Uani 1 1 d .
C27 C -0.2865(12) 0.2724(9) 0.0023(8) 0.119(3) Uani 1 1 d U
H27A H -0.3133 0.2144 0.0391 0.178 Uiso 1 1 calc R
H27B H -0.2035 0.2605 -0.0256 0.178 Uiso 1 1 calc R
H27C H -0.3636 0.2820 -0.0478 0.178 Uiso 1 1 calc R
C10 C 0.1322(9) -0.0750(7) 0.4136(6) 0.0845(18) Uani 1 1 d U
H10A H 0.1725 -0.1288 0.4506 0.127 Uiso 1 1 calc R
H10B H 0.0577 -0.1046 0.3647 0.127 Uiso 1 1 calc R
H10C H 0.0935 -0.0300 0.4549 0.127 Uiso 1 1 calc R
C29 C -0.2115(12) 0.4626(9) 0.0091(7) 0.110(2) Uani 1 1 d U
H29A H -0.1349 0.4522 -0.0259 0.165 Uiso 1 1 calc R
H29B H -0.1807 0.5169 0.0564 0.165 Uiso 1 1 calc R
H29C H -0.2917 0.4810 -0.0343 0.165 Uiso 1 1 calc R

loop_
_atom_site_aniso_label
_atom_site_aniso_U_11
_atom_site_aniso_U_22
_atom_site_aniso_U_33
_atom_site_aniso_U_23
_atom_site_aniso_U_13
_atom_site_aniso_U_12
Fe2 0.0393(5) 0.0318(5) 0.0285(4) -0.0039(3) 0.0024(3) 0.0024(3)
Fe1 0.0324(5) 0.0346(5) 0.0443(5) 0.0003(3) 0.0082(3) 0.0049(3)
S1 0.0399(8) 0.0360(7) 0.0481(8) -0.0038(6) 0.0158(6) 0.0017(6)
S2 0.0402(8) 0.0413(8) 0.0436(8) 0.0041(6) 0.0121(6) 0.0010(6)
S3 0.0553(9) 0.0497(9) 0.0499(9) -0.0155(7) 0.0066(7) 0.0084(7)
P1 0.0603(11) 0.0637(11) 0.0484(9) 0.0013(8) 0.0012(8) 0.0178(8)
F6 0.117(4) 0.124(5) 0.089(4) 0.045(3) 0.012(3) 0.038(4)
C14 0.065(3) 0.040(3) 0.043(3) -0.008(2) 0.004(2) 0.000(2)
N1 0.059(3) 0.068(4) 0.045(3) -0.009(2) -0.014(3) 0.027(3)
C25 0.057(3) 0.053(3) 0.045(3) -0.009(2) 0.008(2) 0.014(2)
C20 0.076(3) 0.059(3) 0.060(3) -0.015(2) 0.018(3) 0.001(3)
F5 0.129(4) 0.088(4) 0.093(3) 0.028(3) 0.022(3) 0.047(3)
C15 0.067(3) 0.040(3) 0.046(3) -0.012(2) 0.015(2) 0.003(2)
F4 0.264(10) 0.092(4) 0.123(5) -0.027(4) -0.061(6) 0.013(5)
C23 0.080(5) 0.079(5) 0.044(3) -0.008(3) 0.008(3) 0.015(4)
C21 0.039(3) 0.048(3) 0.092(5) -0.017(3) 0.005(3) -0.005(3)
C1 0.064(3) 0.062(3) 0.073(3) 0.016(3) 0.003(3) 0.023(3)
C13 0.064(3) 0.040(3) 0.044(3) -0.009(2) 0.004(2) -0.010(2)
C4 0.063(3) 0.049(3) 0.093(4) 0.000(3) 0.005(3) 0.021(3)
C8 0.061(3) 0.076(3) 0.098(4) -0.003(3) 0.017(3) 0.020(3)
C11 0.080(3) 0.039(3) 0.035(2) -0.009(2) 0.010(2) -0.007(2)
C2 0.048(3) 0.060(3) 0.084(3) 0.012(3) 0.002(3) 0.018(3)
C7 0.063(3) 0.071(3) 0.093(3) 0.004(3) -0.005(3) 0.009(3)
C19 0.080(3) 0.048(3) 0.060(3) 0.000(2) 0.004(3) 0.006(3)
C12 0.072(3) 0.038(3) 0.042(3) -0.009(2) -0.008(3) -0.001(2)
F3 0.278(11) 0.141(6) 0.077(4) -0.021(4) -0.020(5) -0.072(7)
C22 0.057(4) 0.101(6) 0.088(5) -0.024(5) -0.001(4) -0.013(4)
C26 0.063(4) 0.098(5) 0.061(4) -0.002(3) -0.020(3) 0.032(4)
C3 0.050(3) 0.053(3) 0.082(3) 0.001(3) 0.008(3) 0.019(2)
C18 0.078(3) 0.056(3) 0.065(3) -0.005(3) 0.005(3) -0.012(3)
C5 0.062(3) 0.057(3) 0.088(4) 0.025(3) 0.009(3) 0.016(3)
F2 0.121(5) 0.246(9) 0.180(7) 0.116(7) 0.077(5) 0.109(6)
C24 0.090(5) 0.062(4) 0.042(3) 0.000(3) 0.017(3) 0.009(4)
C17 0.085(3) 0.069(3) 0.070(3) -0.006(3) -0.010(3) -0.007(3)
C9 0.080(3) 0.062(3) 0.105(4) -0.004(3) 0.003(3) 0.015(3)
C16 0.097(3) 0.053(3) 0.046(3) -0.006(2) 0.015(3) -0.008(3)
C28 0.077(4) 0.123(5) 0.092(4) 0.002(4) -0.001(4) 0.019(4)
C6 0.086(3) 0.080(3) 0.087(3) 0.010(3) 0.002(3) 0.017(3)
F1 0.120(5) 0.200(8) 0.196(7) 0.074(6) 0.095(5) 0.076(5)
C27 0.105(5) 0.126(5) 0.112(5) -0.019(4) -0.040(4) 0.033(4)
C10 0.080(3) 0.074(3) 0.101(4) 0.026(3) 0.014(3) 0.012(3)
C29 0.102(5) 0.129(5) 0.091(4) 0.020(4) -0.012(4) 0.011(4)

loop_
_atom_type_symbol
_atom_type_description
_atom_type_scat_dispersion_real
_atom_type_scat_dispersion_imag
_atom_type_scat_source
C C 0.0033 0.0016 'International Tables Vol C Tables 4.2.6.8 and 6.1.1.4'
H H 0.0000 0.0000 'International Tables Vol C Tables 4.2.6.8 and 6.1.1.4'
N N 0.0061 0.0033 'International Tables Vol C Tables 4.2.6.8 and 6.1.1.4'
F F 0.0171 0.0103 'International Tables Vol C Tables 4.2.6.8 and 6.1.1.4'
P P 0.1023 0.0942 'International Tables Vol C Tables 4.2.6.8 and 6.1.1.4'
S S 0.1246 0.1234 'International Tables Vol C Tables 4.2.6.8 and 6.1.1.4'
Fe Fe 0.3463 0.8444 'International Tables Vol C Tables 4.2.6.8 and 6.1.1.4'

loop_
_geom_angle_atom_site_label_1
_geom_angle_atom_site_label_2
_geom_angle_atom_site_label_3
_geom_angle
C25 Fe2 C15 90.2(3)
C25 Fe2 C11 126.9(3)
C15 Fe2 C11 38.6(2)
C25 Fe2 C14 83.9(3)
C15 Fe2 C14 39.5(2)
C11 Fe2 C14 64.8(2)
C25 Fe2 C13 114.9(3)
C15 Fe2 C13 65.6(2)
C11 Fe2 C13 64.6(2)
C14 Fe2 C13 38.8(2)
C25 Fe2 C12 148.6(3)
C15 Fe2 C12 64.7(3)
C11 Fe2 C12 37.8(3)
C14 Fe2 C12 64.8(2)
C13 Fe2 C12 38.9(2)
C25 Fe2 S2 100.75(19)
C15 Fe2 S2 157.47(18)
C11 Fe2 S2 131.9(2)
C14 Fe2 S2 121.62(18)
C13 Fe2 S2 91.85(18)
C12 Fe2 S2 97.6(2)
C25 Fe2 S1 94.9(2)
C15 Fe2 S1 108.19(17)
C11 Fe2 S1 91.31(17)
C14 Fe2 S1 147.50(18)
C13 Fe2 S1 148.98(17)
C12 Fe2 S1 110.18(17)
S2 Fe2 S1 90.59(5)
C3 Fe1 C2 38.7(3)
C3 Fe1 C5 65.8(3)
C2 Fe1 C5 65.3(3)
C3 Fe1 C1 65.7(3)
C2 Fe1 C1 39.5(3)
C5 Fe1 C1 38.4(3)
C3 Fe1 C4 39.7(3)
C2 Fe1 C4 64.4(3)
C5 Fe1 C4 37.3(3)
C1 Fe1 C4 63.3(3)
C3 Fe1 S3 96.1(2)
C2 Fe1 S3 133.8(2)
C5 Fe1 S3 111.9(2)
C1 Fe1 S3 148.8(2)
C4 Fe1 S3 86.3(2)
C3 Fe1 S1 161.2(2)
C2 Fe1 S1 135.3(2)
C5 Fe1 S1 95.4(2)
C1 Fe1 S1 100.4(2)
C4 Fe1 S1 123.7(2)
S3 Fe1 S1 90.30(6)
C3 Fe1 S2 105.1(2)
C2 Fe1 S2 94.5(2)
C5 Fe1 S2 157.6(2)
C1 Fe1 S2 119.5(2)
C4 Fe1 S2 143.3(2)
S3 Fe1 S2 88.83(6)
S1 Fe1 S2 92.64(6)
C21 S1 Fe1 104.4(2)
C21 S1 Fe2 112.3(2)
Fe1 S1 Fe2 87.32(5)
C24 S2 Fe1 104.2(2)
C24 S2 Fe2 112.1(3)
Fe1 S2 Fe2 87.78(5)
C22 S3 C23 103.8(4)
C22 S3 Fe1 104.3(3)
C23 S3 Fe1 107.8(2)
F1 P1 F3 90.9(5)
F1 P1 F4 89.4(6)
F3 P1 F4 178.2(4)
F1 P1 F2 175.8(4)
F3 P1 F2 92.1(6)
F4 P1 F2 87.5(6)
F1 P1 F6 90.3(4)
F3 P1 F6 92.2(4)
F4 P1 F6 89.6(4)
F2 P1 F6 92.5(3)
F1 P1 F5 90.8(3)
F3 P1 F5 89.4(4)
F4 P1 F5 88.8(4)
F2 P1 F5 86.3(3)
F6 P1 F5 178.1(3)
C13 C14 C15 107.5(6)
C13 C14 C19 125.8(6)
C15 C14 C19 126.4(6)
C13 C14 Fe2 70.4(3)
C15 C14 Fe2 69.6(3)
C19 C14 Fe2 130.3(4)
C25 N1 C26 177.6(7)
N1 C25 Fe2 170.5(5)
C11 C15 C14 106.9(6)
C11 C15 C20 127.2(6)
C14 C15 C20 125.8(6)
C11 C15 Fe2 70.9(3)
C14 C15 Fe2 70.9(3)
C20 C15 Fe2 126.2(4)
C24 C23 S3 109.4(5)
C22 C21 S1 116.6(5)
C5 C1 C2 107.4(7)
C5 C1 C6 119.2(7)
C2 C1 C6 131.0(8)
C5 C1 Fe1 70.5(4)
C2 C1 Fe1 69.2(4)
C6 C1 Fe1 138.9(5)
C14 C13 C12 107.8(6)
C14 C13 C18 124.6(6)
C12 C13 C18 127.2(6)
C14 C13 Fe2 70.8(3)
C12 C13 Fe2 71.4(3)
C18 C13 Fe2 129.0(4)
C5 C4 C3 109.6(7)
C5 C4 C9 126.4(8)
C3 C4 C9 123.9(7)
C5 C4 Fe1 70.9(4)
C3 C4 Fe1 68.1(4)
C9 C4 Fe1 129.8(5)
C12 C11 C15 110.0(5)
C12 C11 C16 126.1(6)
C15 C11 C16 123.6(7)
C12 C11 Fe2 72.2(3)
C15 C11 Fe2 70.5(3)
C16 C11 Fe2 128.6(4)
C3 C2 C1 108.3(7)
C3 C2 C7 125.1(7)
C1 C2 C7 126.4(8)
C3 C2 Fe1 69.8(4)
C1 C2 Fe1 71.3(4)
C7 C2 Fe1 128.7(5)
C11 C12 C13 107.8(6)
C11 C12 C17 128.3(6)
C13 C12 C17 122.0(7)
C11 C12 Fe2 69.9(3)
C13 C12 Fe2 69.7(3)
C17 C12 Fe2 138.0(5)
C21 C22 S3 115.1(5)
C27 C26 N1 109.2(7)
C27 C26 C28 113.7(9)
N1 C26 C28 109.3(6)
C27 C26 C29 115.1(9)
N1 C26 C29 104.8(7)
C28 C26 C29 104.2(8)
C2 C3 C4 106.2(6)
C2 C3 C8 127.9(7)
C4 C3 C8 125.6(7)
C2 C3 Fe1 71.5(4)
C4 C3 Fe1 72.1(4)
C8 C3 Fe1 126.1(5)
C4 C5 C1 108.2(7)
C4 C5 C10 125.1(8)
C1 C5 C10 126.3(8)
C4 C5 Fe1 71.8(4)
C1 C5 Fe1 71.0(4)
C10 C5 Fe1 128.0(5)
C23 C24 S2 114.7(5)

loop_
_geom_bond_atom_site_label_1
_geom_bond_atom_site_label_2
_geom_bond_distance
Fe2 C25 1.834(6)
Fe2 C15 2.120(6)
Fe2 C11 2.125(6)
Fe2 C14 2.138(6)
Fe2 C13 2.132(6)
Fe2 C12 2.154(6)
Fe2 S2 2.2691(15)
Fe2 S1 2.2876(15)
Fe1 C3 2.103(6)
Fe1 C2 2.125(6)
Fe1 C5 2.146(7)
Fe1 C1 2.153(7)
Fe1 C4 2.157(7)
Fe1 S3 2.2078(17)
Fe1 S1 2.2394(15)
Fe1 S2 2.2390(16)
S1 C21 1.846(6)
S2 C24 1.829(6)
S3 C22 1.808(8)
S3 C23 1.846(8)
P1 F1 1.535(6)
P1 F3 1.541(6)
P1 F4 1.560(6)
P1 F2 1.567(6)
P1 F6 1.565(5)
P1 F5 1.581(5)
C14 C13 1.418(9)
C14 C15 1.440(9)
C14 C19 1.488(9)
N1 C25 1.148(8)
N1 C26 1.470(8)
C20 C15 1.482(10)
C15 C11 1.404(9)
C23 C24 1.465(10)
C21 C22 1.481(10)
C1 C5 1.415(11)
C1 C2 1.445(10)
C1 C6 1.445(10)
C13 C12 1.427(9)
C13 C18 1.504(9)
C4 C5 1.377(11)
C4 C3 1.448(10)
C4 C9 1.493(11)
C8 C3 1.482(11)
C11 C12 1.387(10)
C11 C16 1.517(9)
C2 C3 1.403(10)
C2 C7 1.505(11)
C12 C17 1.410(10)
C26 C27 1.375(13)
C26 C28 1.470(12)
C26 C29 1.601(14)
C5 C10 1.475(11)

_cod_duplicate_entry 4087433
